data_7242393
loop_
_publ_author_name
'Liu, Kaitong'
'Han, Jian'
'Huang, Junben'
'Wei, Zhonglei'
'Yang, Zhihua'
'Pan, Shilie'

_publ_section_title
;
 SrTi(IO3)6&#x00B7;2H2O and SrSn(IO3)6: distinct arrangements of lone pair
 electrons leading to large birefringences
;
_journal_issue 17
_journal_name_full 'RSC Advances'
_journal_page_first 10309
_journal_page_last 10315
_journal_paper_doi 10.1039/D0RA10726C
_journal_volume 11
_journal_year 2021
_chemical_formula_sum 'H6 I6 O20 Ti'
_chemical_formula_weight 1135.35
_space_group_crystal_system trigonal
_space_group_IT_number 148
_space_group_name_Hall '-R 3'
_space_group_name_H-M_alt 'R -3 :H'
_atom_sites_solution_hydrogens difmap
_audit_creation_method SHELXL-2016/6
_audit_update_record
;
2020-07-06 deposited with the CCDC.	2021-03-03 downloaded from the CCDC.
;
_cell_angle_alpha 90
_cell_angle_beta 90
_cell_angle_gamma 120
_cell_formula_units_Z 3
_cell_length_a 11.31(3)
_cell_length_b 11.31(3)
_cell_length_c 11.36(3)
_cell_measurement_reflns_used 555
_cell_measurement_temperature 296(2)
_cell_measurement_theta_max 25.94
_cell_measurement_theta_min 2.76
_cell_volume 1258(6)
_computing_cell_refinement 'Bruker SAINT'
_computing_data_collection 'Bruker APEX2'
_computing_data_reduction 'Bruker SAINT'
_computing_molecular_graphics 'Bruker SHELXTL'
_computing_publication_material 'Bruker SHELXTL'
_computing_structure_refinement 'SHELXL-2016/6 (Sheldrick, 2016)'
_computing_structure_solution 'SHELXS-97 (Sheldrick 2008)'
_diffrn_ambient_temperature 296(2)
_diffrn_measured_fraction_theta_full 0.996
_diffrn_measured_fraction_theta_max 0.997
_diffrn_measurement_device_type 'Bruker APEX-II CCD'
_diffrn_measurement_method '\f and \w scans'
_diffrn_radiation_type MoK\a
_diffrn_radiation_wavelength 0.71073
_diffrn_reflns_av_R_equivalents 0.0501
_diffrn_reflns_av_unetI/netI 0.0463
_diffrn_reflns_Laue_measured_fraction_full 0.996
_diffrn_reflns_Laue_measured_fraction_max 0.997
_diffrn_reflns_limit_h_max 10
_diffrn_reflns_limit_h_min -14
_diffrn_reflns_limit_k_max 14
_diffrn_reflns_limit_k_min -14
_diffrn_reflns_limit_l_max 14
_diffrn_reflns_limit_l_min -13
_diffrn_reflns_number 2567
_diffrn_reflns_point_group_measured_fraction_full 0.996
_diffrn_reflns_point_group_measured_fraction_max 0.997
_diffrn_reflns_theta_full 25.242
_diffrn_reflns_theta_max 27.189
_diffrn_reflns_theta_min 2.746
_exptl_absorpt_coefficient_mu 11.657
_exptl_absorpt_correction_T_max 0.7455
_exptl_absorpt_correction_T_min 0.6554
_exptl_absorpt_correction_type multi-scan
_exptl_absorpt_process_details face-index
_exptl_crystal_colour colourless
_exptl_crystal_density_diffrn 4.495
_exptl_crystal_density_method 'not measured'
_exptl_crystal_description block
_exptl_crystal_F_000 1518
_exptl_crystal_size_max 0.18
_exptl_crystal_size_mid 0.17
_exptl_crystal_size_min 0.16
_refine_diff_density_max 0.740
_refine_diff_density_min -0.877
_refine_diff_density_rms 0.219
_refine_ls_extinction_coef 0.00038(4)
_refine_ls_extinction_expression Fc^*^=kFc[1+0.001xFc^2^\l^3^/sin(2\q)]^-1/4^
_refine_ls_extinction_method 'SHELXL-2016/6 (Sheldrick 2016)'
_refine_ls_goodness_of_fit_ref 0.977
_refine_ls_hydrogen_treatment refall
_refine_ls_matrix_type full
_refine_ls_number_parameters 47
_refine_ls_number_reflns 628
_refine_ls_number_restraints 1
_refine_ls_restrained_S_all 0.976
_refine_ls_R_factor_all 0.0361
_refine_ls_R_factor_gt 0.0259
_refine_ls_shift/su_max 0.000
_refine_ls_shift/su_mean 0.000
_refine_ls_structure_factor_coef Fsqd
_refine_ls_weighting_details 'w=1/[\s^2^(Fo^2^)+(0.0067P)^2^] where P=(Fo^2^+2Fc^2^)/3'
_refine_ls_weighting_scheme calc
_refine_ls_wR_factor_gt 0.0360
_refine_ls_wR_factor_ref 0.0382
_reflns_Friedel_coverage 0.000
_reflns_number_gt 512
_reflns_number_total 628
_reflns_threshold_expression 'I > 2\s(I)'
_cod_data_source_file d0ra10726c2.cif
_cod_data_source_block 111
_cod_original_cell_volume 1258(7)
_cod_database_code 7242393
_shelx_shelxl_version_number 2016/6
_shelx_space_group_comment
; 
The symmetry employed for this shelxl refinement is uniquely defined 
by the following loop, which should always be used as a source of 
symmetry information in preference to the above space-group names. 
They are only intended as comments. 
;

loop_
_space_group_symop_operation_xyz
'x, y, z'
'-y, x-y, z'
'-x+y, -x, z'
'x+2/3, y+1/3, z+1/3'
'-y+2/3, x-y+1/3, z+1/3'
'-x+y+2/3, -x+1/3, z+1/3'
'x+1/3, y+2/3, z+2/3'
'-y+1/3, x-y+2/3, z+2/3'
'-x+y+1/3, -x+2/3, z+2/3'
'-x, -y, -z'
'y, -x+y, -z'
'x-y, x, -z'
'-x+2/3, -y+1/3, -z+1/3'
'y+2/3, -x+y+1/3, -z+1/3'
'x-y+2/3, x+1/3, -z+1/3'
'-x+1/3, -y+2/3, -z+2/3'
'y+1/3, -x+y+2/3, -z+2/3'
'x-y+1/3, x+2/3, -z+2/3'

loop_
_atom_site_label
_atom_site_type_symbol
_atom_site_fract_x
_atom_site_fract_y
_atom_site_fract_z
_atom_site_U_iso_or_equiv
_atom_site_adp_type
_atom_site_occupancy
_atom_site_site_symmetry_order
_atom_site_calc_flag
_atom_site_refinement_flags_posn
_atom_site_refinement_flags_adp
_atom_site_refinement_flags_occupancy
_atom_site_disorder_assembly
_atom_site_disorder_group
Ti1 Ti 1.000000 1.000000 0.000000 0.0222(6) Uani 1 6 d S T P . .
I1 I 0.68430(4) 0.73787(4) 0.10778(3) 0.01611(14) Uani 1 1 d . . . . .
O1 O 0.333333 0.666667 0.0249(9) 0.039(2) Uani 1 3 d DS T P . .
O2 O 0.8406(4) 0.9094(4) 0.1016(3) 0.0262(10) Uani 1 1 d . . . . .
O3 O 0.6008(4) 0.7876(4) 0.2144(3) 0.0193(9) Uani 1 1 d . . . . .
O4 O 0.6124(5) 0.7587(4) -0.0273(3) 0.0316(11) Uani 1 1 d . . . . .
H1 H 0.368(19) 0.629(19) 0.064(7) 0.23(6) Uiso 1 1 d D . . . .

loop_
_atom_site_aniso_label
_atom_site_aniso_U_11
_atom_site_aniso_U_22
_atom_site_aniso_U_33
_atom_site_aniso_U_23
_atom_site_aniso_U_13
_atom_site_aniso_U_12
Ti1 0.0244(10) 0.0244(10) 0.0179(15) 0.000 0.000 0.0122(5)
I1 0.0244(3) 0.0173(2) 0.0112(2) -0.00091(16) -0.00134(16) 0.0138(2)
O1 0.023(3) 0.023(3) 0.070(6) 0.000 0.000 0.0115(14)
O2 0.027(3) 0.019(2) 0.022(2) -0.0020(19) 0.0071(19) 0.004(2)
O3 0.017(2) 0.019(2) 0.021(2) -0.0046(18) 0.0008(17) 0.0086(18)
O4 0.057(3) 0.022(2) 0.018(2) 0.0029(19) -0.009(2) 0.021(2)

loop_
_atom_type_symbol
_atom_type_description
_atom_type_scat_dispersion_real
_atom_type_scat_dispersion_imag
_atom_type_scat_source
O O 0.0106 0.0060 'International Tables Vol C Tables 4.2.6.8 and 6.1.1.4'
H H 0.0000 0.0000 'International Tables Vol C Tables 4.2.6.8 and 6.1.1.4'
Ti Ti 0.2776 0.4457 'International Tables Vol C Tables 4.2.6.8 and 6.1.1.4'
I I -0.4742 1.8119 'International Tables Vol C Tables 4.2.6.8 and 6.1.1.4'

loop_
_geom_angle_atom_site_label_1
_geom_angle_atom_site_label_2
_geom_angle_atom_site_label_3
_geom_angle
_geom_angle_site_symmetry_1
_geom_angle_site_symmetry_3
_geom_angle_publ_flag
O2 Ti1 O2 180.00(17) 12_655 3_675 ?
O2 Ti1 O2 88.4(2) 12_655 11_565 ?
O2 Ti1 O2 91.6(2) 3_675 11_565 ?
O2 Ti1 O2 91.6(2) 12_655 2_765 ?
O2 Ti1 O2 88.4(2) 3_675 2_765 ?
O2 Ti1 O2 180.0 11_565 2_765 ?
O2 Ti1 O2 88.4(2) 12_655 10_775 ?
O2 Ti1 O2 91.6(2) 3_675 10_775 ?
O2 Ti1 O2 88.4(2) 11_565 10_775 ?
O2 Ti1 O2 91.6(2) 2_765 10_775 ?
O2 Ti1 O2 91.6(2) 12_655 . ?
O2 Ti1 O2 88.4(2) 3_675 . ?
O2 Ti1 O2 91.6(2) 11_565 . ?
O2 Ti1 O2 88.4(2) 2_765 . ?
O2 Ti1 O2 180.0 10_775 . ?
O3 I1 O4 101.1(3) . . ?
O3 I1 O2 94.21(17) . . ?
O4 I1 O2 94.99(18) . . ?
I1 O2 Ti1 135.9(2) . . ?

loop_
_geom_bond_atom_site_label_1
_geom_bond_atom_site_label_2
_geom_bond_distance
_geom_bond_site_symmetry_2
_geom_bond_publ_flag
Ti1 O2 1.946(5) 12_655 ?
Ti1 O2 1.946(5) 3_675 ?
Ti1 O2 1.946(5) 11_565 ?
Ti1 O2 1.946(5) 2_765 ?
Ti1 O2 1.946(5) 10_775 ?
Ti1 O2 1.946(5) . ?
I1 O3 1.790(5) . ?
I1 O4 1.807(5) . ?
I1 O2 1.860(6) . ?
